data_2227053
loop_
_publ_author_name
'Nayab, Saira'
'Paek, Seung-Min'
'Jeong, Jong Hwa'

_publ_section_title
;
 Dichlorido[(<i>S</i>)-<i>N</i>-(1-phenylethylidene)-1-(pyridin-2-yl)ethanamine-\k^2^<i>N</i>,<i>N</i>']zinc(II)
 dichloromethane solvate
;
_journal_coeditor_code RK2219
_journal_issue 8
_journal_name_full 'Acta Crystallographica Section E'
_journal_page_first m1027
_journal_paper_doi 10.1107/S1600536810029387
_journal_volume 66
_journal_year 2010
_chemical_formula_iupac '[Zn Cl2 (C15 H16 N2)] , C H2 Cl2'
_chemical_formula_moiety 'C15 H16 Cl2 N2 Zn, 0.5(C2 H4 Cl4)'
_chemical_formula_sum 'C16 H18 Cl4 N2 Zn'
_chemical_formula_weight 445.51
_chemical_name_systematic
;
Dichlorido[(<i>S</i>)-<i>N</i>-(1-phenylethylidene)-1-(pyridin-2-yl)
ethanamine-\k^2^<i>N</i>,<i>N</i>']zinc(II) dichloromehtane solvate
;
_space_group_IT_number 2
_symmetry_cell_setting triclinic
_symmetry_space_group_name_Hall '-P 1'
_symmetry_space_group_name_H-M 'P -1'
_atom_sites_solution_hydrogens geom
_atom_sites_solution_primary direct
_atom_sites_solution_secondary difmap
_audit_creation_method SHELXL97
_cell_angle_alpha 96.724(6)
_cell_angle_beta 108.466(6)
_cell_angle_gamma 97.968(7)
_cell_formula_units_Z 2
_cell_length_a 7.9381(7)
_cell_length_b 10.7187(8)
_cell_length_c 11.8426(7)
_cell_measurement_reflns_used 25
_cell_measurement_temperature 295(2)
_cell_measurement_theta_max 12
_cell_measurement_theta_min 10
_cell_volume 932.53(13)
_computing_cell_refinement '<i>CAD-4 Software</i> (Enraf--Nonius, 1989)'
_computing_data_collection '<i>CAD-4 Software</i> (Enraf--Nonius, 1989)'
_computing_data_reduction '<i>XCAD</i> (McArdle, 1999)'
_computing_molecular_graphics '<i>ORTEPIII</i> (Burnett & Johnson, 1996)'
_computing_publication_material '<i>SHELXL97</i> (Sheldrick, 2008)'
_computing_structure_refinement '<i>SHELXL97</i> (Sheldrick, 2008)'
_computing_structure_solution '<i>SHELXS97</i> (Sheldrick, 2008)'
_diffrn_ambient_temperature 295(2)
_diffrn_measured_fraction_theta_full 1.000
_diffrn_measured_fraction_theta_max 1.000
_diffrn_measurement_device_type 'Enraf--Nonius CAD-4 diffractometer'
_diffrn_measurement_method \w/2\q--scans
_diffrn_radiation_monochromator graphite
_diffrn_radiation_source 'fine--focus sealed tube'
_diffrn_radiation_type MoK\a
_diffrn_radiation_wavelength 0.71073
_diffrn_reflns_av_R_equivalents 0.0089
_diffrn_reflns_av_sigmaI/netI 0.0259
_diffrn_reflns_limit_h_max 9
_diffrn_reflns_limit_h_min 0
_diffrn_reflns_limit_k_max 12
_diffrn_reflns_limit_k_min -12
_diffrn_reflns_limit_l_max 13
_diffrn_reflns_limit_l_min -14
_diffrn_reflns_number 3871
_diffrn_reflns_theta_full 25.47
_diffrn_reflns_theta_max 25.47
_diffrn_reflns_theta_min 1.84
_diffrn_standards_decay_% 0
_diffrn_standards_interval_time 60
_diffrn_standards_number 3
_exptl_absorpt_coefficient_mu 1.889
_exptl_absorpt_correction_T_max 0.569
_exptl_absorpt_correction_T_min 0.489
_exptl_absorpt_correction_type psi-scan
_exptl_absorpt_process_details '(<i>ABSCALC</i>; McArdle & Daly, 1999)'
_exptl_crystal_colour colourless
_exptl_crystal_density_diffrn 1.587
_exptl_crystal_density_method 'not measured'
_exptl_crystal_description block
_exptl_crystal_F_000 452
_exptl_crystal_size_max 0.45
_exptl_crystal_size_mid 0.40
_exptl_crystal_size_min 0.35
_refine_diff_density_max 0.853
_refine_diff_density_min -1.379
_refine_ls_extinction_method none
_refine_ls_goodness_of_fit_ref 1.112
_refine_ls_hydrogen_treatment constr
_refine_ls_matrix_type full
_refine_ls_number_parameters 210
_refine_ls_number_reflns 3463
_refine_ls_number_restraints 0
_refine_ls_restrained_S_all 1.112
_refine_ls_R_factor_all 0.0708
_refine_ls_R_factor_gt 0.0592
_refine_ls_shift/su_max 0.001
_refine_ls_shift/su_mean 0.000
_refine_ls_structure_factor_coef Fsqd
_refine_ls_weighting_details 'calc w=1/[\s^2^(Fo^2^)+(0.1240P)^2^+1.3285P] where P=(Fo^2^+2Fc^2^)/3'
_refine_ls_weighting_scheme calc
_refine_ls_wR_factor_gt 0.1911
_refine_ls_wR_factor_ref 0.1972
_reflns_number_gt 2873
_reflns_number_total 3463
_reflns_threshold_expression >2\s(I)
_cod_data_source_file rk2219.cif
_cod_data_source_block I
_cod_database_code 2227053
_cod_database_fobs_code 2227053

loop_
_symmetry_equiv_pos_as_xyz
'x, y, z'
'-x, -y, -z'

loop_
_atom_site_type_symbol
_atom_site_label
_atom_site_fract_x
_atom_site_fract_y
_atom_site_fract_z
_atom_site_U_iso_or_equiv
_atom_site_adp_type
_atom_site_calc_flag
_atom_site_refinement_flags
_atom_site_occupancy
_atom_site_disorder_assembly
_atom_site_disorder_group
Zn Zn 0.75251(7) 0.65883(5) 0.79296(5) 0.0462(2) Uani d . 1 . .
Cl Cl1 0.57114(18) 0.80013(15) 0.78335(15) 0.0610(4) Uani d . 1 . .
Cl Cl2 0.6555(2) 0.45749(14) 0.80264(16) 0.0704(5) Uani d . 1 . .
N N1 0.8371(6) 0.6589(4) 0.6459(4) 0.0460(9) Uani d . 1 . .
N N2 1.0239(5) 0.7302(4) 0.8835(3) 0.0385(8) Uani d . 1 . .
C C1 0.7332(8) 0.6417(6) 0.5294(5) 0.0572(13) Uani d . 1 . .
H H1 0.6083 0.6236 0.5100 0.069 Uiso calc R 1 . .
C C2 0.8008(9) 0.6494(6) 0.4393(5) 0.0631(15) Uani d . 1 . .
H H2 0.7244 0.6359 0.3594 0.076 Uiso calc R 1 . .
C C3 0.9837(10) 0.6773(7) 0.4673(6) 0.0697(17) Uani d . 1 . .
H H3 1.0336 0.6839 0.4065 0.084 Uiso calc R 1 . .
C C4 1.0944(8) 0.6959(6) 0.5869(5) 0.0578(14) Uani d . 1 . .
H H4 1.2195 0.7151 0.6077 0.069 Uiso calc R 1 . .
C C5 1.0162(7) 0.6852(5) 0.6742(4) 0.0428(10) Uani d . 1 . .
C C6 1.1306(6) 0.6999(5) 0.8060(4) 0.0415(10) Uani d . 1 . .
H H6 1.2345 0.7695 0.8246 0.050 Uiso calc R 1 . .
C C7 1.1975(8) 0.5778(6) 0.8317(5) 0.0587(14) Uani d . 1 . .
H H7A 1.2645 0.5867 0.9163 0.088 Uiso calc R 1 . .
H H7B 1.2744 0.5605 0.7857 0.088 Uiso calc R 1 . .
H H7C 1.0963 0.5085 0.8094 0.088 Uiso calc R 1 . .
C C8 1.1009(6) 0.7966(5) 0.9897(4) 0.0410(10) Uani d . 1 . .
C C9 1.2985(7) 0.8533(6) 1.0420(5) 0.0597(14) Uani d . 1 . .
H H9A 1.3577 0.8262 0.9868 0.090 Uiso calc R 1 . .
H H9B 1.3503 0.8252 1.1174 0.090 Uiso calc R 1 . .
H H9C 1.3141 0.9449 1.0554 0.090 Uiso calc R 1 . .
C C10 0.9907(6) 0.8173(5) 1.0667(4) 0.0406(10) Uani d . 1 . .
C C11 0.8521(7) 0.7222(5) 1.0654(5) 0.0516(12) Uani d . 1 . .
H H11 0.8315 0.6425 1.0178 0.062 Uiso calc R 1 . .
C C12 0.7449(8) 0.7450(7) 1.1340(6) 0.0623(15) Uani d . 1 . .
H H12 0.6519 0.6805 1.1317 0.075 Uiso calc R 1 . .
C C13 0.7731(9) 0.8608(7) 1.2053(6) 0.0654(16) Uani d . 1 . .
H H13 0.6987 0.8753 1.2504 0.078 Uiso calc R 1 . .
C C14 0.9100(10) 0.9546(6) 1.2103(6) 0.0665(16) Uani d . 1 . .
H H14 0.9294 1.0331 1.2595 0.080 Uiso calc R 1 . .
C C15 1.0214(8) 0.9348(6) 1.1429(5) 0.0557(13) Uani d . 1 . .
H H15 1.1163 0.9993 1.1481 0.067 Uiso calc R 1 . .
Cl Cl1S 0.4042(8) 0.8397(6) 0.3886(5) 0.204(2) Uani d . 1 . .
Cl Cl2S 0.2730(12) 1.0098(6) 0.5042(6) 0.243(3) Uani d . 1 . .
C C1S 0.368(2) 0.9595(16) 0.4503(14) 0.168(7) Uani d . 1 . .
H H1S1 0.4877 0.9926 0.5093 0.201 Uiso calc R 1 . .
H H1S2 0.3596 1.0119 0.3880 0.201 Uiso calc R 1 . .

loop_
_atom_site_aniso_label
_atom_site_aniso_U_11
_atom_site_aniso_U_22
_atom_site_aniso_U_33
_atom_site_aniso_U_12
_atom_site_aniso_U_13
_atom_site_aniso_U_23
Zn 0.0334(3) 0.0516(4) 0.0525(4) 0.0000(2) 0.0164(3) 0.0086(3)
Cl1 0.0397(7) 0.0689(9) 0.0770(9) 0.0123(6) 0.0210(6) 0.0166(7)
Cl2 0.0694(10) 0.0540(8) 0.0794(10) -0.0110(7) 0.0235(8) 0.0106(7)
N1 0.040(2) 0.053(2) 0.043(2) 0.0033(17) 0.0138(17) 0.0084(18)
N2 0.0327(19) 0.044(2) 0.0399(19) 0.0044(15) 0.0150(16) 0.0062(16)
C1 0.050(3) 0.065(3) 0.048(3) 0.005(2) 0.008(2) 0.005(2)
C2 0.070(4) 0.072(4) 0.040(3) 0.007(3) 0.011(3) 0.006(3)
C3 0.083(4) 0.085(4) 0.048(3) 0.011(3) 0.033(3) 0.013(3)
C4 0.054(3) 0.073(4) 0.050(3) 0.008(3) 0.026(3) 0.007(3)
C5 0.042(2) 0.042(2) 0.044(2) 0.0045(19) 0.015(2) 0.0058(19)
C6 0.033(2) 0.051(3) 0.043(2) 0.0041(19) 0.0182(19) 0.006(2)
C7 0.060(3) 0.069(4) 0.054(3) 0.028(3) 0.022(3) 0.011(3)
C8 0.040(2) 0.042(2) 0.041(2) 0.0069(19) 0.0132(19) 0.0090(19)
C9 0.041(3) 0.074(4) 0.055(3) 0.002(3) 0.013(2) -0.004(3)
C10 0.040(2) 0.046(2) 0.038(2) 0.0100(19) 0.0141(19) 0.0112(19)
C11 0.051(3) 0.055(3) 0.051(3) 0.004(2) 0.020(2) 0.014(2)
C12 0.055(3) 0.079(4) 0.062(3) 0.009(3) 0.029(3) 0.025(3)
C13 0.074(4) 0.084(4) 0.060(3) 0.034(3) 0.040(3) 0.025(3)
C14 0.087(5) 0.064(4) 0.057(3) 0.024(3) 0.033(3) 0.004(3)
C15 0.062(3) 0.053(3) 0.051(3) 0.008(3) 0.022(3) 0.004(2)
Cl1S 0.228(5) 0.247(6) 0.205(5) 0.112(5) 0.120(4) 0.085(4)
Cl2S 0.366(10) 0.203(5) 0.186(5) 0.083(6) 0.120(6) 0.022(4)
C1S 0.155(12) 0.176(14) 0.126(10) 0.047(11) 0.004(9) -0.051(10)

loop_
_atom_type_symbol
_atom_type_description
_atom_type_scat_dispersion_real
_atom_type_scat_dispersion_imag
_atom_type_scat_source
C C 0.0033 0.0016 'International Tables Vol C Tables 4.2.6.8 and 6.1.1.4'
Zn Zn 0.2839 1.4301 'International Tables Vol C Tables 4.2.6.8 and 6.1.1.4'
Cl Cl 0.1484 0.1585 'International Tables Vol C Tables 4.2.6.8 and 6.1.1.4'
N N 0.0061 0.0033 'International Tables Vol C Tables 4.2.6.8 and 6.1.1.4'
O O 0.0106 0.0060 'International Tables Vol C Tables 4.2.6.8 and 6.1.1.4'
H H 0.0000 0.0000 'International Tables Vol C Tables 4.2.6.8 and 6.1.1.4'

loop_
_geom_angle_atom_site_label_1
_geom_angle_atom_site_label_2
_geom_angle_atom_site_label_3
_geom_angle_site_symmetry_1
_geom_angle_site_symmetry_3
_geom_angle
_geom_angle_publ_flag
N1 Zn N2 . . 81.55(16) ?
N1 Zn Cl2 . . 107.97(13) ?
N2 Zn Cl2 . . 116.13(12) ?
N1 Zn Cl1 . . 107.49(13) ?
N2 Zn Cl1 . . 115.59(12) ?
Cl2 Zn Cl1 . . 120.09(6) ?
C5 N1 C1 . . 118.7(5) ?
C5 N1 Zn . . 114.0(3) ?
C1 N1 Zn . . 127.2(4) ?
C8 N2 C6 . . 120.5(4) ?
C8 N2 Zn . . 129.0(3) ?
C6 N2 Zn . . 110.4(3) ?
N1 C1 C2 . . 123.1(6) ?
N1 C1 H1 . . 118.5 ?
C2 C1 H1 . . 118.5 ?
C1 C2 C3 . . 118.7(5) ?
C1 C2 H2 . . 120.6 ?
C3 C2 H2 . . 120.6 ?
C2 C3 C4 . . 119.5(6) ?
C2 C3 H3 . . 120.3 ?
C4 C3 H3 . . 120.3 ?
C5 C4 C3 . . 118.7(6) ?
C5 C4 H4 . . 120.6 ?
C3 C4 H4 . . 120.6 ?
N1 C5 C4 . . 121.3(5) ?
N1 C5 C6 . . 117.6(4) ?
C4 C5 C6 . . 121.1(5) ?
N2 C6 C7 . . 108.9(4) ?
N2 C6 C5 . . 110.2(4) ?
C7 C6 C5 . . 110.2(4) ?
N2 C6 H6 . . 109.2 ?
C7 C6 H6 . . 109.2 ?
C5 C6 H6 . . 109.2 ?
C6 C7 H7A . . 109.5 ?
C6 C7 H7B . . 109.5 ?
H7A C7 H7B . . 109.5 ?
C6 C7 H7C . . 109.5 ?
H7A C7 H7C . . 109.5 ?
H7B C7 H7C . . 109.5 ?
N2 C8 C10 . . 118.5(4) ?
N2 C8 C9 . . 124.1(4) ?
C10 C8 C9 . . 117.3(4) ?
C8 C9 H9A . . 109.5 ?
C8 C9 H9B . . 109.5 ?
H9A C9 H9B . . 109.5 ?
C8 C9 H9C . . 109.5 ?
H9A C9 H9C . . 109.5 ?
H9B C9 H9C . . 109.5 ?
C11 C10 C15 . . 118.0(5) ?
C11 C10 C8 . . 121.2(5) ?
C15 C10 C8 . . 120.8(5) ?
C12 C11 C10 . . 120.5(5) ?
C12 C11 H11 . . 119.8 ?
C10 C11 H11 . . 119.8 ?
C13 C12 C11 . . 121.0(6) ?
C13 C12 H12 . . 119.5 ?
C11 C12 H12 . . 119.5 ?
C14 C13 C12 . . 119.8(6) ?
C14 C13 H13 . . 120.1 ?
C12 C13 H13 . . 120.1 ?
C13 C14 C15 . . 120.8(6) ?
C13 C14 H14 . . 119.6 ?
C15 C14 H14 . . 119.6 ?
C14 C15 C10 . . 119.9(6) ?
C14 C15 H15 . . 120.1 ?
C10 C15 H15 . . 120.1 ?
Cl2S C1S Cl1S . . 147.9(16) ?
Cl2S C1S H1S1 . . 99.8 ?
Cl1S C1S H1S1 . . 99.8 ?
Cl2S C1S H1S2 . . 99.8 ?
Cl1S C1S H1S2 . . 99.8 ?
H1S1 C1S H1S2 . . 104.1 ?

loop_
_geom_bond_atom_site_label_1
_geom_bond_atom_site_label_2
_geom_bond_site_symmetry_2
_geom_bond_distance
_geom_bond_publ_flag
Zn N1 . 2.055(4) ?
Zn N2 . 2.065(4) ?
Zn Cl2 . 2.2175(16) ?
Zn Cl1 . 2.2182(15) ?
N1 C5 . 1.333(6) ?
N1 C1 . 1.340(7) ?
N2 C8 . 1.282(6) ?
N2 C6 . 1.471(6) ?
C1 C2 . 1.343(9) ?
C1 H1 . 0.9300 ?
C2 C3 . 1.363(10) ?
C2 H2 . 0.9300 ?
C3 C4 . 1.384(9) ?
C3 H3 . 0.9300 ?
C4 C5 . 1.372(7) ?
C4 H4 . 0.9300 ?
C5 C6 . 1.513(7) ?
C6 C7 . 1.507(8) ?
C6 H6 . 0.9800 ?
C7 H7A . 0.9600 ?
C7 H7B . 0.9600 ?
C7 H7C . 0.9600 ?
C8 C10 . 1.469(7) ?
C8 C9 . 1.499(7) ?
C9 H9A . 0.9600 ?
C9 H9B . 0.9600 ?
C9 H9C . 0.9600 ?
C10 C11 . 1.388(7) ?
C10 C15 . 1.403(7) ?
C11 C12 . 1.375(8) ?
C11 H11 . 0.9300 ?
C12 C13 . 1.365(9) ?
C12 H12 . 0.9300 ?
C13 C14 . 1.355(10) ?
C13 H13 . 0.9300 ?
C14 C15 . 1.388(8) ?
C14 H14 . 0.9300 ?
C15 H15 . 0.9300 ?
Cl1S C1S . 1.509(14) ?
Cl2S C1S . 1.268(15) ?
C1S H1S1 . 0.9700 ?
C1S H1S2 . 0.9700 ?

loop_
_geom_torsion_atom_site_label_1
_geom_torsion_atom_site_label_2
_geom_torsion_atom_site_label_3
_geom_torsion_atom_site_label_4
_geom_torsion_site_symmetry_1
_geom_torsion_site_symmetry_2
_geom_torsion_site_symmetry_3
_geom_torsion_site_symmetry_4
_geom_torsion
_geom_torsion_publ_flag
N2 Zn N1 C5 . . . . 8.3(3) ?
Cl2 Zn N1 C5 . . . . -106.5(3) ?
Cl1 Zn N1 C5 . . . . 122.6(3) ?
N2 Zn N1 C1 . . . . -168.3(5) ?
Cl2 Zn N1 C1 . . . . 76.9(5) ?
Cl1 Zn N1 C1 . . . . -54.0(5) ?
N1 Zn N2 C8 . . . . 157.6(4) ?
Cl2 Zn N2 C8 . . . . -96.5(4) ?
Cl1 Zn N2 C8 . . . . 52.2(4) ?
N1 Zn N2 C6 . . . . -19.7(3) ?
Cl2 Zn N2 C6 . . . . 86.2(3) ?
Cl1 Zn N2 C6 . . . . -125.1(3) ?
C5 N1 C1 C2 . . . . 0.2(9) ?
Zn N1 C1 C2 . . . . 176.7(5) ?
N1 C1 C2 C3 . . . . -0.8(10) ?
C1 C2 C3 C4 . . . . 0.6(11) ?
C2 C3 C4 C5 . . . . 0.1(10) ?
C1 N1 C5 C4 . . . . 0.5(8) ?
Zn N1 C5 C4 . . . . -176.4(4) ?
C1 N1 C5 C6 . . . . -178.0(5) ?
Zn N1 C5 C6 . . . . 5.0(6) ?
C3 C4 C5 N1 . . . . -0.7(9) ?
C3 C4 C5 C6 . . . . 177.9(5) ?
C8 N2 C6 C7 . . . . 88.3(5) ?
Zn N2 C6 C7 . . . . -94.2(4) ?
C8 N2 C6 C5 . . . . -150.7(4) ?
Zn N2 C6 C5 . . . . 26.8(4) ?
N1 C5 C6 N2 . . . . -21.5(6) ?
C4 C5 C6 N2 . . . . 159.9(5) ?
N1 C5 C6 C7 . . . . 98.6(5) ?
C4 C5 C6 C7 . . . . -79.9(6) ?
C6 N2 C8 C10 . . . . -176.1(4) ?
Zn N2 C8 C10 . . . . 6.9(7) ?
C6 N2 C8 C9 . . . . 2.8(7) ?
Zn N2 C8 C9 . . . . -174.2(4) ?
N2 C8 C10 C11 . . . . 36.8(7) ?
C9 C8 C10 C11 . . . . -142.2(5) ?
N2 C8 C10 C15 . . . . -142.5(5) ?
C9 C8 C10 C15 . . . . 38.5(7) ?
C15 C10 C11 C12 . . . . 2.2(8) ?
C8 C10 C11 C12 . . . . -177.1(5) ?
C10 C11 C12 C13 . . . . -0.5(9) ?
C11 C12 C13 C14 . . . . -0.9(9) ?
C12 C13 C14 C15 . . . . 0.5(10) ?
C13 C14 C15 C10 . . . . 1.2(9) ?
C11 C10 C15 C14 . . . . -2.5(8) ?
C8 C10 C15 C14 . . . . 176.8(5) ?
